data_4108887
loop_
_publ_author_name
'Trisha M. Hoette'
'Rebecca J. Abergel'
'Jide Xu'
'Roland K. Strong'
'Kenneth N. Raymond'

_publ_section_title
;
 The Role of Electrostatics in Siderophore Recognition by the
 Immunoprotein Siderocalin1
;
_journal_name_full 'Journal of the American Chemical Society'
_journal_page_first 17584
_journal_page_last 17592
_journal_paper_doi 10.1021/ja8074665
_journal_volume 130
_journal_year 2008
_chemical_formula_moiety 'C29 H39 Fe K2 N6 O14'
_chemical_formula_sum 'C29 H39 Fe K2 N6 O14'
_chemical_formula_weight 829.71
_chemical_name_common 'ferric tren(cam)2(1,2-hopo)'
_chemical_name_systematic
; 
 ? 
;
_space_group_IT_number 14
_symmetry_cell_setting monoclinic
_symmetry_space_group_name_Hall '-P 2ybc'
_symmetry_space_group_name_H-M 'P 1 21/c 1'
_atom_sites_solution_hydrogens geom
_atom_sites_solution_primary direct
_atom_sites_solution_secondary difmap
_audit_creation_method SHELXL-97
_cell_angle_alpha 90.00
_cell_angle_beta 103.438(2)
_cell_angle_gamma 90.00
_cell_formula_units_Z 4
_cell_length_a 18.184(2)
_cell_length_b 12.2234(14)
_cell_length_c 18.256(2)
_cell_measurement_reflns_used 3912
_cell_measurement_temperature 150(2)
_cell_measurement_theta_max 22.781
_cell_measurement_theta_min 2.501
_cell_volume 3946.7(8)
_computing_cell_refinement 'SAINT v.7.34A'
_computing_data_collection 'Bruker APEX2 v.2.1-4'
_computing_data_reduction 'SAINT v.7.34A'
_computing_molecular_graphics 'ORTEP-3 v.1.08, POV-Ray v3.6.1c.icl8.win32'
_computing_publication_material 'ORTEP-3 v.1.08, POV-Ray v3.6.1c.icl8.win32'
_computing_structure_refinement 'SHELXL-97 (Sheldrick, 1997)'
_computing_structure_solution 'SHELXS-97 (Sheldrick, 1990)'
_diffrn_ambient_temperature 150(2)
_diffrn_detector_area_resol_mean 8.258
_diffrn_measured_fraction_theta_full 0.996
_diffrn_measured_fraction_theta_max 0.996
_diffrn_measurement_device_type 'Bruker APEX II'
_diffrn_measurement_method \w-scans
_diffrn_radiation_monochromator 'channel cut Si-<111> crystal'
_diffrn_radiation_source 'Advanced Light Source Station 11.3.1'
_diffrn_radiation_type synchrotron
_diffrn_radiation_wavelength 0.77490
_diffrn_reflns_av_R_equivalents 0.0633
_diffrn_reflns_av_sigmaI/netI 0.0438
_diffrn_reflns_limit_h_max 19
_diffrn_reflns_limit_h_min -19
_diffrn_reflns_limit_k_max 13
_diffrn_reflns_limit_k_min -13
_diffrn_reflns_limit_l_max 19
_diffrn_reflns_limit_l_min -19
_diffrn_reflns_number 28818
_diffrn_reflns_theta_full 25.00
_diffrn_reflns_theta_max 25.00
_diffrn_reflns_theta_min 2.39
_diffrn_standards_number 0
_exptl_absorpt_coefficient_mu 0.661
_exptl_absorpt_correction_T_max 0.9934
_exptl_absorpt_correction_T_min 0.9552
_exptl_absorpt_correction_type multi-scan
_exptl_absorpt_process_details 'Blessing, 1995'
_exptl_crystal_colour brown
_exptl_crystal_density_diffrn 1.396
_exptl_crystal_description plate
_exptl_crystal_F_000 1724
_exptl_crystal_size_max 0.07
_exptl_crystal_size_mid 0.04
_exptl_crystal_size_min 0.01
_refine_diff_density_max 0.787
_refine_diff_density_min -0.375
_refine_diff_density_rms 0.088
_refine_ls_extinction_method none
_refine_ls_goodness_of_fit_ref 1.048
_refine_ls_hydrogen_treatment constr
_refine_ls_matrix_type full
_refine_ls_number_parameters 488
_refine_ls_number_reflns 5325
_refine_ls_number_restraints 1
_refine_ls_restrained_S_all 1.048
_refine_ls_R_factor_all 0.0861
_refine_ls_R_factor_gt 0.0621
_refine_ls_shift/su_max 0.001
_refine_ls_shift/su_mean 0.000
_refine_ls_structure_factor_coef Fsqd
_refine_ls_weighting_details 'calc w=1/[\s^2^(Fo^2^)+(0.0958P)^2^+9.5035P] where P=(Fo^2^+2Fc^2^)/3'
_refine_ls_weighting_scheme calc
_refine_ls_wR_factor_gt 0.1642
_refine_ls_wR_factor_ref 0.1797
_reflns_number_gt 3987
_reflns_number_total 5325
_reflns_threshold_expression >2sigma(I)
_cod_data_source_file ja8074665_si_002.cif
_cod_data_source_block c2h
_cod_original_sg_symbol_H-M 'P 21/c'
_cod_database_code 4108887

loop_
_symmetry_equiv_pos_as_xyz
'x, y, z'
'-x, y+1/2, -z+1/2'
'-x, -y, -z'
'x, -y-1/2, z-1/2'

loop_
_atom_site_label
_atom_site_type_symbol
_atom_site_fract_x
_atom_site_fract_y
_atom_site_fract_z
_atom_site_U_iso_or_equiv
_atom_site_adp_type
_atom_site_occupancy
_atom_site_symmetry_multiplicity
_atom_site_calc_flag
_atom_site_refinement_flags
_atom_site_disorder_group
Fe1 Fe 0.26655(5) 0.08363(6) 0.43533(4) 0.0298(3) Uani 1 1 d . .
K1 K 0.29783(7) -0.03272(10) 0.63987(7) 0.0357(3) Uani 1 1 d . .
K2 K 0.10132(9) 0.05357(15) 0.52365(9) 0.0642(5) Uani 1 1 d . .
O1 O 0.2281(2) 0.1617(3) 0.3372(2) 0.0403(10) Uani 1 1 d . .
O2 O 0.1929(2) 0.1855(3) 0.4634(2) 0.0406(10) Uani 1 1 d . .
O3 O 0.1759(3) 0.3933(3) 0.1633(2) 0.0462(11) Uani 1 1 d . .
O4 O 0.2747(2) -0.0404(3) 0.3673(2) 0.0371(10) Uani 1 1 d . .
O5 O 0.2247(2) -0.0375(3) 0.4881(2) 0.0377(10) Uani 1 1 d . .
O6 O 0.2627(3) -0.3204(3) 0.2326(3) 0.0541(12) Uani 1 1 d . .
O7 O 0.3665(2) 0.1368(3) 0.4122(2) 0.0372(9) Uani 1 1 d . .
O8 O 0.3414(2) 0.1078(3) 0.5397(2) 0.0349(9) Uani 1 1 d . .
O12 O 0.1248(4) -0.1200(8) 0.6415(5) 0.142(3) Uani 1 1 d . .
N1 N 0.3435(3) 0.0657(4) 0.1866(2) 0.0350(11) Uani 1 1 d . .
N2 N 0.2248(3) 0.2279(4) 0.2004(2) 0.0393(12) Uani 1 1 d . .
H2 H 0.2356 0.1785 0.2364 0.047 Uiso 1 1 calc R .
N3 N 0.2945(3) -0.1423(4) 0.2464(3) 0.0389(12) Uani 1 1 d . .
H3 H 0.2984 -0.0833 0.2747 0.047 Uiso 1 1 calc R .
N4 N 0.4594(3) 0.1377(4) 0.3224(2) 0.0334(11) Uani 1 1 d . .
H4 H 0.4126 0.1353 0.3277 0.040 Uiso 1 1 calc R .
N5 N 0.4277(3) 0.1350(3) 0.4702(2) 0.0301(11) Uani 1 1 d . .
C1 C 0.2759(4) 0.0922(5) 0.1273(3) 0.0464(16) Uani 1 1 d . .
H1A H 0.2355 0.0397 0.1308 0.056 Uiso 1 1 calc R .
H1B H 0.2882 0.0811 0.0777 0.056 Uiso 1 1 calc R .
C2 C 0.2451(4) 0.2069(5) 0.1294(3) 0.0474(17) Uani 1 1 d . .
H2A H 0.2837 0.2606 0.1225 0.057 Uiso 1 1 calc R .
H2B H 0.2000 0.2164 0.0875 0.057 Uiso 1 1 calc R .
C3 C 0.1897(3) 0.3208(5) 0.2128(3) 0.0398(15) Uani 1 1 d . .
C4 C 0.1688(3) 0.3300(5) 0.2855(3) 0.0375(14) Uani 1 1 d . .
C5 C 0.1261(4) 0.4200(5) 0.2991(4) 0.0443(16) Uani 1 1 d . .
H5 H 0.1121 0.4747 0.2615 0.053 Uiso 1 1 calc R .
C6 C 0.1043(4) 0.4307(5) 0.3657(4) 0.0476(16) Uani 1 1 d . .
H6 H 0.0744 0.4917 0.3730 0.057 Uiso 1 1 calc R .
C7 C 0.1256(4) 0.3524(5) 0.4236(3) 0.0456(16) Uani 1 1 d . .
H7 H 0.1108 0.3610 0.4699 0.055 Uiso 1 1 calc R .
C8 C 0.1677(3) 0.2641(5) 0.4122(3) 0.0356(14) Uani 1 1 d . .
C9 C 0.1888(3) 0.2513(4) 0.3428(3) 0.0334(13) Uani 1 1 d . .
C10 C 0.3717(4) -0.0436(5) 0.1740(4) 0.0452(16) Uani 1 1 d . .
H10A H 0.4180 -0.0580 0.2136 0.054 Uiso 1 1 calc R .
H10B H 0.3860 -0.0437 0.1249 0.054 Uiso 1 1 calc R .
C11 C 0.3163(4) -0.1362(5) 0.1744(3) 0.0429(15) Uani 1 1 d . .
H11A H 0.2707 -0.1247 0.1334 0.052 Uiso 1 1 calc R .
H11B H 0.3397 -0.2062 0.1648 0.052 Uiso 1 1 calc R .
C12 C 0.2687(3) -0.2353(5) 0.2711(3) 0.0391(15) Uani 1 1 d . .
C13 C 0.2483(3) -0.2327(5) 0.3452(3) 0.0389(14) Uani 1 1 d . .
C14 C 0.2254(4) -0.3296(5) 0.3742(4) 0.0492(17) Uani 1 1 d . .
H14 H 0.2253 -0.3962 0.3474 0.059 Uiso 1 1 calc R .
C15 C 0.2030(4) -0.3293(5) 0.4412(4) 0.0543(18) Uani 1 1 d . .
H15 H 0.1879 -0.3959 0.4601 0.065 Uiso 1 1 calc R .
C16 C 0.2022(4) -0.2328(5) 0.4818(3) 0.0452(16) Uani 1 1 d . .
H16 H 0.1862 -0.2340 0.5278 0.054 Uiso 1 1 calc R .
C17 C 0.2244(3) -0.1358(5) 0.4551(3) 0.0367(14) Uani 1 1 d . .
C18 C 0.2497(3) -0.1359(5) 0.3868(3) 0.0344(13) Uani 1 1 d . .
C19 C 0.4026(4) 0.1487(5) 0.1866(3) 0.0423(15) Uani 1 1 d . .
H19A H 0.3814 0.2219 0.1927 0.051 Uiso 1 1 calc R .
H19B H 0.4158 0.1473 0.1369 0.051 Uiso 1 1 calc R .
C20 C 0.4741(4) 0.1335(5) 0.2473(3) 0.0418(15) Uani 1 1 d . .
H20A H 0.4971 0.0621 0.2402 0.050 Uiso 1 1 calc R .
H20B H 0.5107 0.1916 0.2427 0.050 Uiso 1 1 calc R .
O9 O 0.5828(2) 0.1510(3) 0.3790(2) 0.0417(10) Uani 1 1 d . .
C22 C 0.4993(3) 0.1435(4) 0.4598(3) 0.0319(13) Uani 1 1 d . .
C23 C 0.5581(4) 0.1469(5) 0.5225(3) 0.0367(14) Uani 1 1 d . .
H23 H 0.6086 0.1545 0.5171 0.044 Uiso 1 1 calc R .
C24 C 0.5437(4) 0.1391(5) 0.5945(3) 0.0388(14) Uani 1 1 d . .
H24 H 0.5844 0.1433 0.6377 0.047 Uiso 1 1 calc R .
C25 C 0.4721(3) 0.1257(4) 0.6032(3) 0.0352(14) Uani 1 1 d . .
H25 H 0.4633 0.1186 0.6522 0.042 Uiso 1 1 calc R .
C21 C 0.5163(3) 0.1451(4) 0.3826(3) 0.0336(13) Uani 1 1 d . .
O10 O 0.3866(3) 0.0770(3) 0.7584(2) 0.0488(11) Uani 1 1 d . .
C28 C 0.3681(4) 0.1060(5) 0.8167(3) 0.0407(15) Uani 1 1 d . .
H28 H 0.3457 0.1762 0.8168 0.049 Uiso 1 1 calc R .
N6 N 0.3771(3) 0.0464(4) 0.8790(3) 0.0391(12) Uiso 1 1 d . .
C27 C 0.4100(4) -0.0629(5) 0.8836(4) 0.0559(19) Uani 1 1 d . .
H27A H 0.4640 -0.0587 0.9075 0.084 Uiso 1 1 calc R .
H27B H 0.4032 -0.0933 0.8328 0.084 Uiso 1 1 calc R .
H27C H 0.3847 -0.1101 0.9137 0.084 Uiso 1 1 calc R .
C29 C 0.3533(4) 0.0867(6) 0.9446(3) 0.0512(17) Uani 1 1 d . .
H29A H 0.3335 0.1612 0.9349 0.077 Uiso 1 1 calc R .
H29B H 0.3966 0.0871 0.9881 0.077 Uiso 1 1 calc R .
H29C H 0.3136 0.0390 0.9551 0.077 Uiso 1 1 calc R .
C26 C 0.4110(3) 0.1224(4) 0.5397(3) 0.0311(13) Uani 1 1 d . .
O1S O 0.0231(8) -0.0834(12) 0.4202(8) 0.120(3) Uiso 0.617(17) 1 d P .
O2S O 0.0646(12) -0.047(2) 0.2964(14) 0.120(3) Uiso 0.413(18) 1 d P .
O3S O 0.1008(11) -0.0324(16) 0.2372(11) 0.120(3) Uiso 0.416(15) 1 d P .
O4S O 0.021(3) 0.111(5) 0.360(3) 0.120(3) Uiso 0.165(16) 1 d P .
O5S O 0.0374(12) -0.2401(18) 0.2802(12) 0.120(3) Uiso 0.374(14) 1 d P .
O6S O 0.0310(18) -0.147(3) 0.371(2) 0.120(3) Uiso 0.256(15) 1 d P .
O7S O 0.0035(19) -0.247(3) 0.3540(18) 0.120(3) Uiso 0.225(14) 1 d PD .
O8S O -0.0313(15) -0.325(2) 0.4106(14) 0.120(3) Uiso 0.298(14) 1 d PD .
O9S O 0.054(2) -0.018(3) 0.349(2) 0.120(3) Uiso 0.246(16) 1 d P .
O10S O 0.0532(11) -0.134(2) 0.3097(12) 0.120(3) Uiso 0.411(16) 1 d P .
O13A O -0.0111(18) -0.027(3) 0.6159(17) 0.188(6) Uiso 0.437(13) 1 d P 1
O13 O 0.0196(12) -0.1725(18) 0.5235(12) 0.188(6) Uiso 0.563(13) 1 d P 2

loop_
_atom_site_aniso_label
_atom_site_aniso_U_11
_atom_site_aniso_U_22
_atom_site_aniso_U_33
_atom_site_aniso_U_23
_atom_site_aniso_U_13
_atom_site_aniso_U_12
Fe1 0.0424(5) 0.0265(4) 0.0215(4) 0.0001(3) 0.0091(3) 0.0004(4)
K1 0.0481(8) 0.0337(7) 0.0270(7) 0.0044(5) 0.0121(6) 0.0017(6)
K2 0.0528(10) 0.0849(12) 0.0567(10) -0.0179(9) 0.0161(8) -0.0164(9)
O1 0.057(3) 0.041(2) 0.025(2) 0.0049(18) 0.0140(19) 0.016(2)
O2 0.047(3) 0.046(2) 0.030(2) 0.0000(19) 0.0107(19) 0.011(2)
O3 0.066(3) 0.034(2) 0.037(2) 0.0138(19) 0.009(2) 0.006(2)
O4 0.064(3) 0.024(2) 0.027(2) -0.0035(16) 0.0189(19) -0.0066(19)
O5 0.053(3) 0.035(2) 0.027(2) -0.0004(18) 0.0136(18) -0.0081(19)
O6 0.080(3) 0.034(2) 0.057(3) -0.020(2) 0.033(3) -0.014(2)
O7 0.042(2) 0.042(2) 0.027(2) 0.0013(17) 0.0083(18) -0.0031(19)
O8 0.045(3) 0.035(2) 0.026(2) 0.0015(16) 0.0119(18) -0.0018(18)
O12 0.108(6) 0.206(9) 0.114(6) 0.071(6) 0.030(5) 0.016(6)
N1 0.047(3) 0.030(3) 0.029(3) -0.001(2) 0.011(2) 0.002(2)
N2 0.059(3) 0.035(3) 0.024(2) 0.011(2) 0.010(2) 0.010(2)
N3 0.063(3) 0.026(3) 0.030(3) -0.009(2) 0.015(2) -0.004(2)
N4 0.040(3) 0.037(3) 0.027(3) 0.000(2) 0.013(2) 0.000(2)
N5 0.039(3) 0.024(2) 0.027(2) -0.0009(19) 0.006(2) -0.003(2)
C1 0.071(5) 0.048(4) 0.022(3) -0.002(3) 0.015(3) 0.002(3)
C2 0.062(4) 0.054(4) 0.026(3) 0.005(3) 0.009(3) 0.009(3)
C3 0.038(3) 0.039(4) 0.040(4) 0.001(3) 0.003(3) -0.002(3)
C4 0.042(4) 0.035(3) 0.034(3) 0.000(3) 0.007(3) -0.002(3)
C5 0.048(4) 0.034(3) 0.045(4) 0.000(3) 0.000(3) 0.006(3)
C6 0.056(4) 0.036(4) 0.049(4) -0.003(3) 0.010(3) 0.013(3)
C7 0.056(4) 0.046(4) 0.037(3) -0.006(3) 0.015(3) 0.008(3)
C8 0.037(3) 0.040(3) 0.030(3) 0.001(3) 0.007(3) 0.004(3)
C9 0.036(3) 0.026(3) 0.037(3) 0.001(3) 0.004(3) 0.002(3)
C10 0.064(4) 0.034(3) 0.043(4) 0.001(3) 0.023(3) 0.008(3)
C11 0.066(4) 0.033(3) 0.034(3) -0.005(3) 0.021(3) 0.005(3)
C12 0.045(4) 0.031(3) 0.041(3) -0.008(3) 0.011(3) -0.003(3)
C13 0.048(4) 0.030(3) 0.038(3) -0.005(3) 0.010(3) -0.002(3)
C14 0.064(4) 0.031(3) 0.057(4) -0.005(3) 0.023(4) -0.006(3)
C15 0.079(5) 0.036(4) 0.052(4) 0.003(3) 0.026(4) -0.014(3)
C16 0.059(4) 0.042(4) 0.038(3) 0.004(3) 0.019(3) -0.009(3)
C17 0.048(4) 0.034(3) 0.027(3) -0.001(3) 0.005(3) -0.004(3)
C18 0.044(3) 0.030(3) 0.029(3) 0.002(2) 0.009(3) -0.002(3)
C19 0.060(4) 0.039(3) 0.033(3) 0.004(3) 0.021(3) 0.001(3)
C20 0.048(4) 0.050(4) 0.032(3) 0.000(3) 0.017(3) 0.000(3)
O9 0.045(3) 0.041(2) 0.043(2) 0.0021(19) 0.018(2) 0.000(2)
C22 0.038(3) 0.022(3) 0.036(3) -0.002(2) 0.010(3) 0.000(3)
C23 0.047(4) 0.030(3) 0.032(3) -0.006(3) 0.009(3) 0.002(3)
C24 0.045(4) 0.033(3) 0.035(3) -0.006(3) 0.002(3) 0.003(3)
C25 0.050(4) 0.032(3) 0.024(3) -0.003(2) 0.009(3) -0.002(3)
C21 0.043(4) 0.021(3) 0.038(3) 0.001(2) 0.013(3) 0.001(3)
O10 0.073(3) 0.044(3) 0.031(2) 0.0003(19) 0.016(2) -0.004(2)
C28 0.052(4) 0.036(3) 0.032(3) 0.002(3) 0.006(3) -0.005(3)
C27 0.078(5) 0.044(4) 0.050(4) 0.012(3) 0.024(4) 0.016(4)
C29 0.074(5) 0.055(4) 0.031(3) 0.000(3) 0.023(3) 0.008(4)
C26 0.043(4) 0.022(3) 0.029(3) 0.002(2) 0.010(3) 0.005(3)

loop_
_atom_type_symbol
_atom_type_description
_atom_type_scat_dispersion_real
_atom_type_scat_dispersion_imag
_atom_type_scat_source
C C 0.0033 0.0016 'International Tables Vol C Tables 4.2.6.8 and 6.1.1.4'
H H 0.0000 0.0000 'International Tables Vol C Tables 4.2.6.8 and 6.1.1.4'
N N 0.0061 0.0033 'International Tables Vol C Tables 4.2.6.8 and 6.1.1.4'
O O 0.0106 0.0060 'International Tables Vol C Tables 4.2.6.8 and 6.1.1.4'
K K 0.2009 0.2494 'International Tables Vol C Tables 4.2.6.8 and 6.1.1.4'
Fe Fe 0.3463 0.8444 'International Tables Vol C Tables 4.2.6.8 and 6.1.1.4'

loop_
_geom_angle_atom_site_label_1
_geom_angle_atom_site_label_2
_geom_angle_atom_site_label_3
_geom_angle
_geom_angle_site_symmetry_1
_geom_angle_site_symmetry_3
O2 Fe1 O4 142.57(17) . .
O2 Fe1 O1 79.39(16) . .
O4 Fe1 O1 82.30(15) . .
O2 Fe1 O5 89.10(17) . .
O4 Fe1 O5 80.17(15) . .
O1 Fe1 O5 133.30(17) . .
O2 Fe1 O7 122.37(17) . .
O4 Fe1 O7 85.15(16) . .
O1 Fe1 O7 78.96(16) . .
O5 Fe1 O7 141.23(17) . .
O2 Fe1 O8 90.67(16) . .
O4 Fe1 O8 123.39(16) . .
O1 Fe1 O8 139.91(16) . .
O5 Fe1 O8 84.62(15) . .
O7 Fe1 O8 73.97(15) . .
O2 Fe1 K2 44.89(13) . .
O4 Fe1 K2 112.22(12) . .
O1 Fe1 K2 106.43(12) . .
O5 Fe1 K2 44.76(12) . .
O7 Fe1 K2 162.17(11) . .
O8 Fe1 K2 92.25(11) . .
O2 Fe1 K1 86.47(11) . .
O4 Fe1 K1 107.69(11) . .
O1 Fe1 K1 165.52(12) . .
O5 Fe1 K1 42.44(11) . .
O7 Fe1 K1 111.73(11) . .
O8 Fe1 K1 42.40(11) . .
K2 Fe1 K1 60.42(4) . .
O6 K1 O9 92.23(13) 4_556 3_656
O6 K1 O10 90.73(14) 4_556 .
O9 K1 O10 91.10(14) 3_656 .
O6 K1 O8 175.46(13) 4_556 .
O9 K1 O8 83.42(12) 3_656 .
O10 K1 O8 90.64(12) . .
O6 K1 O5 119.49(14) 4_556 .
O9 K1 O5 94.28(12) 3_656 .
O10 K1 O5 148.99(13) . .
O8 K1 O5 59.81(11) . .
O6 K1 O3 89.90(13) 4_556 4_566
O9 K1 O3 176.23(13) 3_656 4_566
O10 K1 O3 85.75(13) . 4_566
O8 K1 O3 94.53(12) . 4_566
O5 K1 O3 87.38(12) . 4_566
O6 K1 O12 53.67(17) 4_556 .
O9 K1 O12 128.3(2) 3_656 .
O10 K1 O12 122.41(19) . .
O8 K1 O12 128.61(15) . .
O5 K1 O12 76.58(16) . .
O3 K1 O12 55.4(2) 4_566 .
O6 K1 K2 101.96(12) 4_556 .
O9 K1 K2 138.37(10) 3_656 .
O10 K1 K2 127.09(11) . .
O8 K1 K2 80.62(9) . .
O5 K1 K2 44.75(9) . .
O3 K1 K2 43.88(8) 4_566 .
O12 K1 K2 48.36(13) . .
O6 K1 Fe1 148.69(12) 4_556 .
O9 K1 Fe1 90.92(9) 3_656 .
O10 K1 Fe1 120.36(9) . .
O8 K1 Fe1 30.75(8) . .
O5 K1 Fe1 29.21(8) . .
O3 K1 Fe1 88.88(9) 4_566 .
O12 K1 Fe1 101.37(13) . .
K2 K1 Fe1 57.62(3) . .
O13 K2 O1S 81.2(6) 3_556 .
O13 K2 O3 112.4(5) 3_556 4_566
O1S K2 O3 153.4(3) . 4_566
O13 K2 O13A 58.5(9) 3_556 3_556
O1S K2 O13A 32.1(8) . 3_556
O3 K2 O13A 170.9(8) 4_566 3_556
O13 K2 O5 146.0(5) 3_556 .
O1S K2 O5 84.7(3) . .
O3 K2 O5 93.61(13) 4_566 .
O13A K2 O5 94.5(7) 3_556 .
O13 K2 O1S 48.5(5) 3_556 3_556
O1S K2 O1S 89.8(5) . 3_556
O3 K2 O1S 83.7(3) 4_566 3_556
O13A K2 O1S 89.7(8) 3_556 3_556
O5 K2 O1S 162.2(3) . 3_556
O13 K2 O2 94.8(5) 3_556 .
O1S K2 O2 111.1(3) . .
O3 K2 O2 91.07(13) 4_566 .
O13A K2 O2 89.2(8) 3_556 .
O5 K2 O2 61.99(12) . .
O1S K2 O2 135.5(3) 3_556 .
O13 K2 O12 127.1(5) 3_556 .
O1S K2 O12 91.6(4) . .
O3 K2 O12 61.9(2) 4_566 .
O13A K2 O12 123.0(8) 3_556 .
O5 K2 O12 83.84(19) . .
O1S K2 O12 79.4(3) 3_556 .
O2 K2 O12 135.53(19) . .
O13 K2 O4S 51.6(10) 3_556 .
O1S K2 O4S 53.4(11) . .
O3 K2 O4S 152.7(11) 4_566 .
O13A K2 O4S 21.7(10) 3_556 .
O5 K2 O4S 95.5(9) . .
O1S K2 O4S 94.8(10) 3_556 .
O2 K2 O4S 70.9(10) . .
O12 K2 O4S 144.7(11) . .
O13 K2 O13A 75.1(8) 3_556 .
O1S K2 O13A 82.8(6) . .
O3 K2 O13A 79.1(5) 4_566 .
O13A K2 O13A 98.1(9) 3_556 .
O5 K2 O13A 133.4(7) . .
O1S K2 O13A 28.8(7) 3_556 .
O2 K2 O13A 161.7(7) . .
O12 K2 O13A 52.0(7) . .
O4S K2 O13A 111.9(12) . .
O13 K2 O13 97.3(6) 3_556 .
O1S K2 O13 43.4(5) . .
O3 K2 O13 110.5(4) 4_566 .
O13A K2 O13 73.1(9) 3_556 .
O5 K2 O13 93.2(4) . .
O1S K2 O13 71.5(5) 3_556 .
O2 K2 O13 148.7(4) . .
O12 K2 O13 50.4(4) . .
O4S K2 O13 94.7(11) . .
O13A K2 O13 49.4(8) . .
O13 K2 O9S 79.3(8) 3_556 .
O1S K2 O9S 32.4(7) . .
O3 K2 O9S 165.5(7) 4_566 .
O13A K2 O9S 22.1(8) 3_556 .
O5 K2 O9S 72.4(7) . .
O1S K2 O9S 110.8(8) 3_556 .
O2 K2 O9S 79.1(6) . .
O12 K2 O9S 118.7(7) . .
O4S K2 O9S 31.5(12) . .
O13A K2 O9S 113.2(9) . .
O13 K2 O9S 75.1(7) . .
C9 O1 Fe1 114.0(3) . .
C8 O2 Fe1 114.2(3) . .
C8 O2 K2 124.2(3) . .
Fe1 O2 K2 104.23(17) . .
C3 O3 K2 146.6(4) . 4_565
C3 O3 K1 119.4(4) . 4_565
K2 O3 K1 87.29(12) 4_565 4_565
C18 O4 Fe1 115.0(3) . .
C17 O5 Fe1 113.9(3) . .
C17 O5 K2 123.9(3) . .
Fe1 O5 K2 103.79(16) . .
C17 O5 K1 114.6(3) . .
Fe1 O5 K1 108.36(16) . .
K2 O5 K1 89.08(12) . .
C12 O6 K1 157.7(4) . 4
N5 O7 Fe1 116.1(3) . .
C26 O8 Fe1 117.1(3) . .
C26 O8 K1 121.7(3) . .
Fe1 O8 K1 106.85(16) . .
K2 O12 K1 75.07(18) . .
C10 N1 C1 110.4(5) . .
C10 N1 C19 110.2(5) . .
C1 N1 C19 109.3(5) . .
C3 N2 C2 121.9(5) . .
C3 N2 H2 119.1 . .
C2 N2 H2 119.1 . .
C12 N3 C11 122.2(5) . .
C12 N3 H3 118.9 . .
C11 N3 H3 118.9 . .
C21 N4 C20 120.3(5) . .
C21 N4 H4 119.9 . .
C20 N4 H4 119.9 . .
O7 N5 C22 122.1(4) . .
O7 N5 C26 114.0(4) . .
C22 N5 C26 123.9(5) . .
N1 C1 C2 115.8(5) . .
N1 C1 H1A 108.3 . .
C2 C1 H1A 108.3 . .
N1 C1 H1B 108.3 . .
C2 C1 H1B 108.3 . .
H1A C1 H1B 107.4 . .
N2 C2 C1 111.1(5) . .
N2 C2 H2A 109.4 . .
C1 C2 H2A 109.4 . .
N2 C2 H2B 109.4 . .
C1 C2 H2B 109.4 . .
H2A C2 H2B 108.0 . .
O3 C3 N2 119.9(5) . .
O3 C3 C4 123.4(6) . .
N2 C3 C4 116.7(5) . .
C5 C4 C9 117.6(5) . .
C5 C4 C3 119.4(5) . .
C9 C4 C3 123.0(5) . .
C6 C5 C4 121.2(6) . .
C6 C5 H5 119.4 . .
C4 C5 H5 119.4 . .
C5 C6 C7 121.0(6) . .
C5 C6 H6 119.5 . .
C7 C6 H6 119.5 . .
C8 C7 C6 119.1(6) . .
C8 C7 H7 120.4 . .
C6 C7 H7 120.4 . .
O2 C8 C7 124.8(5) . .
O2 C8 C9 115.1(5) . .
C7 C8 C9 120.1(5) . .
O1 C9 C4 124.0(5) . .
O1 C9 C8 115.0(5) . .
C4 C9 C8 120.9(5) . .
N1 C10 C11 115.0(5) . .
N1 C10 H10A 108.5 . .
C11 C10 H10A 108.5 . .
N1 C10 H10B 108.5 . .
C11 C10 H10B 108.5 . .
H10A C10 H10B 107.5 . .
N3 C11 C10 111.2(5) . .
N3 C11 H11A 109.4 . .
C10 C11 H11A 109.4 . .
N3 C11 H11B 109.4 . .
C10 C11 H11B 109.4 . .
H11A C11 H11B 108.0 . .
O6 C12 N3 120.5(5) . .
O6 C12 C13 121.7(5) . .
N3 C12 C13 117.8(5) . .
C14 C13 C18 118.5(5) . .
C14 C13 C12 119.1(5) . .
C18 C13 C12 122.4(5) . .
C15 C14 C13 120.7(6) . .
C15 C14 H14 119.7 . .
C13 C14 H14 119.7 . .
C14 C15 C16 121.1(6) . .
C14 C15 H15 119.4 . .
C16 C15 H15 119.4 . .
C17 C16 C15 120.0(6) . .
C17 C16 H16 120.0 . .
C15 C16 H16 120.0 . .
O5 C17 C16 125.6(5) . .
O5 C17 C18 115.2(5) . .
C16 C17 C18 119.2(5) . .
O4 C18 C13 124.0(5) . .
O4 C18 C17 115.6(5) . .
C13 C18 C17 120.4(5) . .
N1 C19 C20 114.7(5) . .
N1 C19 H19A 108.6 . .
C20 C19 H19A 108.6 . .
N1 C19 H19B 108.6 . .
C20 C19 H19B 108.6 . .
H19A C19 H19B 107.6 . .
N4 C20 C19 111.8(5) . .
N4 C20 H20A 109.3 . .
C19 C20 H20A 109.3 . .
N4 C20 H20B 109.3 . .
C19 C20 H20B 109.3 . .
H20A C20 H20B 107.9 . .
C21 O9 K1 143.8(4) . 3_656
N5 C22 C23 118.1(5) . .
N5 C22 C21 122.7(5) . .
C23 C22 C21 119.2(5) . .
C22 C23 C24 119.9(6) . .
C22 C23 H23 120.0 . .
C24 C23 H23 120.0 . .
C25 C24 C23 120.8(6) . .
C25 C24 H24 119.6 . .
C23 C24 H24 119.6 . .
C24 C25 C26 120.2(5) . .
C24 C25 H25 119.9 . .
C26 C25 H25 119.9 . .
O9 C21 N4 123.2(5) . .
O9 C21 C22 117.9(5) . .
N4 C21 C22 118.9(5) . .
C28 O10 K1 126.3(4) . .
O10 C28 N6 125.1(6) . .
O10 C28 H28 117.5 . .
N6 C28 H28 117.5 . .
C28 N6 C29 121.3(5) . .
C28 N6 C27 121.3(5) . .
C29 N6 C27 117.4(5) . .
N6 C27 H27A 109.5 . .
N6 C27 H27B 109.5 . .
H27A C27 H27B 109.5 . .
N6 C27 H27C 109.5 . .
H27A C27 H27C 109.5 . .
H27B C27 H27C 109.5 . .
N6 C29 H29A 109.5 . .
N6 C29 H29B 109.5 . .
H29A C29 H29B 109.5 . .
N6 C29 H29C 109.5 . .
H29A C29 H29C 109.5 . .
H29B C29 H29C 109.5 . .
O8 C26 N5 116.4(5) . .
O8 C26 C25 126.6(5) . .
N5 C26 C25 117.0(5) . .
O6S O1S O13A 107(2) . 3_556
O6S O1S O9S 68(2) . .
O6S O1S K2 141.7(19) . .
O13A O1S K2 75.3(13) 3_556 .
O9S O1S K2 91.9(14) . .
O6S O1S K2 127.7(19) . 3_556
O13A O1S K2 89.8(15) 3_556 3_556
O9S O1S K2 131.8(14) . 3_556
K2 O1S K2 90.2(5) . 3_556
O9S O2S O10S 92(3) . .
O9S O2S O3S 149(3) . .
O10S O2S O3S 116(3) . .
O13A O4S O9S 46(3) 3_556 .
O13A O4S K2 60(3) 3_556 .
O9S O4S K2 79(2) . .
O10S O5S O7S 79.2(19) . .
O1S O6S O10S 132(3) . .
O1S O6S O7S 132(3) . .
O10S O6S O7S 95(3) . .
O1S O6S O9S 70(3) . .
O10S O6S O9S 62(2) . .
O7S O6S O9S 153(3) . .
O6S O7S O5S 87(2) . .
O6S O7S O8S 124(3) . .
O5S O7S O8S 147(3) . .
O2S O9S O13A 150(4) . 3_556
O2S O9S O10S 45(2) . .
O13A O9S O10S 133(3) 3_556 .
O2S O9S O6S 91(3) . .
O13A O9S O6S 94(3) 3_556 .
O10S O9S O6S 46.0(16) . .
O2S O9S O4S 123(4) . .
O13A O9S O4S 42(2) 3_556 .
O10S O9S O4S 155(3) . .
O6S O9S O4S 135(4) . .
O2S O9S O1S 132(3) . .
O13A O9S O1S 57(3) 3_556 .
O10S O9S O1S 87.5(19) . .
O4S O9S O1S 98(3) . .
O2S O9S K2 154(3) . .
O13A O9S K2 55(2) 3_556 .
O10S O9S K2 131.2(19) . .
O6S O9S K2 92(2) . .
O4S O9S K2 70(2) . .
O1S O9S K2 55.7(13) . .
O2S O10S O6S 115(3) . .
O2S O10S O5S 145(3) . .
O6S O10S O5S 98(3) . .
O6S O10S O9S 72(2) . .
O5S O10S O9S 167(2) . .
O4S O13A O9S 92(4) 3_556 3_556
O4S O13A O1S 163(4) 3_556 3_556
O9S O13A O1S 78(3) 3_556 3_556
O4S O13A K2 98(3) 3_556 3_556
O9S O13A K2 103(3) 3_556 3_556
O1S O13A K2 72.5(13) 3_556 3_556
O4S O13A K2 132(4) 3_556 .
O9S O13A K2 136(3) 3_556 .
O1S O13A K2 61.4(13) 3_556 .
K2 O13A K2 81.9(9) 3_556 .
K2 O13 K2 82.7(6) 3_556 .

loop_
_geom_bond_atom_site_label_1
_geom_bond_atom_site_label_2
_geom_bond_distance
_geom_bond_site_symmetry_2
Fe1 O2 1.982(4) .
Fe1 O4 1.987(4) .
Fe1 O1 2.006(4) .
Fe1 O5 2.011(4) .
Fe1 O7 2.065(4) .
Fe1 O8 2.090(4) .
Fe1 K2 3.7435(19) .
Fe1 K1 3.9119(14) .
K1 O6 2.645(4) 4_556
K1 O9 2.696(4) 3_656
K1 O10 2.732(4) .
K1 O8 2.756(4) .
K1 O5 2.781(4) .
K1 O3 2.905(5) 4_566
K1 O12 3.329(8) .
K1 K2 3.855(2) .
K2 O13 2.61(2) 3_556
K2 O1S 2.673(15) .
K2 O3 2.675(4) 4_566
K2 O13A 2.71(3) 3_556
K2 O5 2.714(4) .
K2 O1S 2.716(14) 3_556
K2 O2 2.726(4) .
K2 O12 2.982(8) .
K2 O4S 3.09(5) .
K2 O13A 3.09(3) .
K2 O13 3.14(2) .
K2 O9S 3.23(4) .
O1 C9 1.325(7) .
O2 C8 1.345(7) .
O3 C3 1.248(7) .
O3 K2 2.675(4) 4_565
O3 K1 2.905(5) 4_565
O4 C18 1.331(7) .
O5 C17 1.343(7) .
O6 C12 1.246(7) .
O6 K1 2.645(4) 4
O7 N5 1.345(6) .
O8 C26 1.277(7) .
N1 C10 1.467(7) .
N1 C1 1.473(8) .
N1 C19 1.478(8) .
N2 C3 1.347(8) .
N2 C2 1.450(7) .
N2 H2 0.8800 .
N3 C12 1.347(7) .
N3 C11 1.462(7) .
N3 H3 0.8800 .
N4 C21 1.326(7) .
N4 C20 1.456(7) .
N4 H4 0.8800 .
N5 C22 1.362(7) .
N5 C26 1.380(7) .
C1 C2 1.514(9) .
C1 H1A 0.9900 .
C1 H1B 0.9900 .
C2 H2A 0.9900 .
C2 H2B 0.9900 .
C3 C4 1.468(8) .
C4 C5 1.402(8) .
C4 C9 1.404(8) .
C5 C6 1.370(9) .
C5 H5 0.9500 .
C6 C7 1.412(9) .
C6 H6 0.9500 .
C7 C8 1.367(8) .
C7 H7 0.9500 .
C8 C9 1.415(8) .
C10 C11 1.516(9) .
C10 H10A 0.9900 .
C10 H10B 0.9900 .
C11 H11A 0.9900 .
C11 H11B 0.9900 .
C12 C13 1.483(8) .
C13 C14 1.400(9) .
C13 C18 1.403(8) .
C14 C15 1.374(9) .
C14 H14 0.9500 .
C15 C16 1.395(9) .
C15 H15 0.9500 .
C16 C17 1.378(8) .
C16 H16 0.9500 .
C17 C18 1.427(8) .
C19 C20 1.512(9) .
C19 H19A 0.9900 .
C19 H19B 0.9900 .
C20 H20A 0.9900 .
C20 H20B 0.9900 .
O9 C21 1.229(7) .
O9 K1 2.696(4) 3_656
C22 C23 1.374(8) .
C22 C21 1.512(8) .
C23 C24 1.402(8) .
C23 H23 0.9500 .
C24 C25 1.357(8) .
C24 H24 0.9500 .
C25 C26 1.408(8) .
C25 H25 0.9500 .
O10 C28 1.240(7) .
C28 N6 1.329(7) .
C28 H28 0.9500 .
N6 C29 1.451(7) .
N6 C27 1.457(8) .
C27 H27A 0.9800 .
C27 H27B 0.9800 .
C27 H27C 0.9800 .
C29 H29A 0.9800 .
C29 H29B 0.9800 .
C29 H29C 0.9800 .
O1S O6S 1.22(4) .
O1S O13A 1.49(4) 3_556
O1S O9S 1.73(4) .
O1S K2 2.716(14) 3_556
O2S O9S 1.08(4) .
O2S O10S 1.12(3) .
O2S O3S 1.40(3) .
O4S O13A 1.15(5) 3_556
O4S O9S 1.72(7) .
O5S O10S 1.40(3) .
O5S O7S 1.61(3) .
O6S O10S 1.29(4) .
O6S O7S 1.33(4) .
O6S O9S 1.71(5) .
O7S O8S 1.637(19) .
O9S O13A 1.25(4) 3_556
O9S O10S 1.59(5) .
O13A O4S 1.15(5) 3_556
O13A O9S 1.25(4) 3_556
O13A O1S 1.49(4) 3_556
O13A K2 2.71(3) 3_556
O13 K2 2.61(2) 3_556

loop_
_geom_torsion_atom_site_label_1
_geom_torsion_atom_site_label_2
_geom_torsion_atom_site_label_3
_geom_torsion_atom_site_label_4
_geom_torsion
_geom_torsion_site_symmetry_1
_geom_torsion_site_symmetry_4
O2 Fe1 K1 O6 93.9(2) . 4_556
O4 Fe1 K1 O6 -50.8(2) . 4_556
O1 Fe1 K1 O6 81.5(5) . 4_556
O5 Fe1 K1 O6 1.3(3) . 4_556
O7 Fe1 K1 O6 -142.6(2) . 4_556
O8 Fe1 K1 O6 -171.2(3) . 4_556
K2 Fe1 K1 O6 55.2(2) . 4_556
O2 Fe1 K1 O9 -170.32(15) . 3_656
O4 Fe1 K1 O9 45.05(16) . 3_656
O1 Fe1 K1 O9 177.3(5) . 3_656
O5 Fe1 K1 O9 97.1(2) . 3_656
O7 Fe1 K1 O9 -46.76(15) . 3_656
O8 Fe1 K1 O9 -75.44(18) . 3_656
K2 Fe1 K1 O9 151.04(10) . 3_656
O2 Fe1 K1 O10 -78.50(17) . .
O4 Fe1 K1 O10 136.87(17) . .
O1 Fe1 K1 O10 -90.9(5) . .
O5 Fe1 K1 O10 -171.0(2) . .
O7 Fe1 K1 O10 45.06(17) . .
O8 Fe1 K1 O10 16.4(2) . .
K2 Fe1 K1 O10 -117.14(13) . .
O2 Fe1 K1 O8 -94.9(2) . .
O4 Fe1 K1 O8 120.5(2) . .
O1 Fe1 K1 O8 -107.2(5) . .
O5 Fe1 K1 O8 172.6(2) . .
O7 Fe1 K1 O8 28.7(2) . .
K2 Fe1 K1 O8 -133.51(16) . .
O2 Fe1 K1 O5 92.5(2) . .
O4 Fe1 K1 O5 -52.1(2) . .
O1 Fe1 K1 O5 80.2(5) . .
O7 Fe1 K1 O5 -143.9(2) . .
O8 Fe1 K1 O5 -172.6(2) . .
K2 Fe1 K1 O5 53.90(17) . .
O2 Fe1 K1 O3 5.92(15) . 4_566
O4 Fe1 K1 O3 -138.71(15) . 4_566
O1 Fe1 K1 O3 -6.5(5) . 4_566
O5 Fe1 K1 O3 -86.62(19) . 4_566
O7 Fe1 K1 O3 129.48(15) . 4_566
O8 Fe1 K1 O3 100.79(18) . 4_566
K2 Fe1 K1 O3 -32.72(9) . 4_566
O2 Fe1 K1 O12 60.2(2) . .
O4 Fe1 K1 O12 -84.4(2) . .
O1 Fe1 K1 O12 47.8(5) . .
O5 Fe1 K1 O12 -32.3(3) . .
O7 Fe1 K1 O12 -176.2(2) . .
O8 Fe1 K1 O12 155.1(3) . .
K2 Fe1 K1 O12 21.57(19) . .
O2 Fe1 K1 K2 38.64(13) . .
O4 Fe1 K1 K2 -105.99(13) . .
O1 Fe1 K1 K2 26.3(5) . .
O5 Fe1 K1 K2 -53.90(17) . .
O7 Fe1 K1 K2 162.20(13) . .
O8 Fe1 K1 K2 133.51(16) . .
O2 Fe1 O1 C9 13.3(4) . .
O4 Fe1 O1 C9 160.5(4) . .
O5 Fe1 O1 C9 91.9(4) . .
O7 Fe1 O1 C9 -112.9(4) . .
O8 Fe1 O1 C9 -64.9(5) . .
K2 Fe1 O1 C9 49.5(4) . .
K1 Fe1 O1 C9 25.9(8) . .
O4 Fe1 O2 C8 -74.1(5) . .
O1 Fe1 O2 C8 -12.1(4) . .
O5 Fe1 O2 C8 -146.6(4) . .
O7 Fe1 O2 C8 57.5(4) . .
O8 Fe1 O2 C8 128.8(4) . .
K2 Fe1 O2 C8 -138.6(4) . .
K1 Fe1 O2 C8 171.1(4) . .
O4 Fe1 O2 K2 64.5(3) . .
O1 Fe1 O2 K2 126.57(18) . .
O5 Fe1 O2 K2 -7.91(16) . .
O7 Fe1 O2 K2 -163.88(14) . .
O8 Fe1 O2 K2 -92.52(16) . .
K1 Fe1 O2 K2 -50.30(11) . .
O13 K2 O2 C8 -14.1(6) 3_556 .
O1S K2 O2 C8 68.3(5) . .
O3 K2 O2 C8 -126.6(4) 4_566 .
O13A K2 O2 C8 44.3(9) 3_556 .
O5 K2 O2 C8 139.8(4) . .
O1S K2 O2 C8 -44.5(6) 3_556 .
O12 K2 O2 C8 -175.9(5) . .
O4S K2 O2 C8 32.4(11) . .
O13A K2 O2 C8 -69.7(19) . .
O13 K2 O2 C8 98.6(8) . .
O9S K2 O2 C8 64.0(8) . .
O13 K2 O2 Fe1 -147.2(5) 3_556 .
O1S K2 O2 Fe1 -64.9(4) . .
O3 K2 O2 Fe1 100.16(17) 4_566 .
O13A K2 O2 Fe1 -88.9(8) 3_556 .
O5 K2 O2 Fe1 6.63(13) . .
O1S K2 O2 Fe1 -177.7(4) 3_556 .
O12 K2 O2 Fe1 51.0(4) . .
O4S K2 O2 Fe1 -100.8(10) . .
O13A K2 O2 Fe1 157.2(18) . .
O13 K2 O2 Fe1 -34.6(8) . .
O9S K2 O2 Fe1 -69.2(7) . .
O2 Fe1 O4 C18 -74.5(5) . .
O1 Fe1 O4 C18 -135.7(4) . .
O5 Fe1 O4 C18 0.8(4) . .
O7 Fe1 O4 C18 144.8(4) . .
O8 Fe1 O4 C18 77.6(4) . .
K2 Fe1 O4 C18 -31.0(4) . .
K1 Fe1 O4 C18 33.5(4) . .
O2 Fe1 O5 C17 145.4(4) . .
O4 Fe1 O5 C17 1.4(4) . .
O1 Fe1 O5 C17 70.9(4) . .
O7 Fe1 O5 C17 -67.9(5) . .
O8 Fe1 O5 C17 -123.9(4) . .
K2 Fe1 O5 C17 137.5(4) . .
K1 Fe1 O5 C17 -128.9(4) . .
O2 Fe1 O5 K2 7.93(16) . .
O4 Fe1 O5 K2 -136.05(18) . .
O1 Fe1 O5 K2 -66.5(2) . .
O7 Fe1 O5 K2 154.61(19) . .
O8 Fe1 O5 K2 98.69(16) . .
K1 Fe1 O5 K2 93.67(17) . .
O2 Fe1 O5 K1 -85.74(17) . .
O4 Fe1 O5 K1 130.28(19) . .
O1 Fe1 O5 K1 -160.22(16) . .
O7 Fe1 O5 K1 60.9(3) . .
O8 Fe1 O5 K1 5.01(16) . .
K2 Fe1 O5 K1 -93.67(17) . .
O13 K2 O5 C17 -86.7(9) 3_556 .
O1S K2 O5 C17 -21.1(5) . .
O3 K2 O5 C17 132.3(4) 4_566 .
O13A K2 O5 C17 -51.7(9) 3_556 .
O1S K2 O5 C17 51.6(11) 3_556 .
O2 K2 O5 C17 -138.4(4) . .
O12 K2 O5 C17 71.1(4) . .
O4S K2 O5 C17 -73.5(11) . .
O13A K2 O5 C17 53.9(8) . .
O13 K2 O5 C17 21.5(5) . .
O9S K2 O5 C17 -51.7(7) . .
O13 K2 O5 Fe1 45.2(9) 3_556 .
O1S K2 O5 Fe1 110.8(3) . .
O3 K2 O5 Fe1 -95.81(16) 4_566 .
O13A K2 O5 Fe1 80.2(8) 3_556 .
O1S K2 O5 Fe1 -176.5(10) 3_556 .
O2 K2 O5 Fe1 -6.53(13) . .
O12 K2 O5 Fe1 -157.0(2) . .
O4S K2 O5 Fe1 58.4(11) . .
O13A K2 O5 Fe1 -174.2(7) . .
O13 K2 O5 Fe1 153.4(4) . .
O9S K2 O5 Fe1 80.2(7) . .
O13 K2 O5 K1 153.9(9) 3_556 .
O1S K2 O5 K1 -140.5(3) . .
O3 K2 O5 K1 12.88(13) 4_566 .
O13A K2 O5 K1 -171.1(8) 3_556 .
O1S K2 O5 K1 -67.8(10) 3_556 .
O2 K2 O5 K1 102.16(13) . .
O12 K2 O5 K1 -48.3(2) . .
O4S K2 O5 K1 167.1(11) . .
O13A K2 O5 K1 -65.5(8) . .
O13 K2 O5 K1 -97.9(4) . .
O9S K2 O5 K1 -171.1(6) . .
O6 K1 O5 C17 -50.7(4) 4_556 .
O9 K1 O5 C17 44.3(4) 3_656 .
O10 K1 O5 C17 143.6(4) . .
O8 K1 O5 C17 124.1(4) . .
O3 K1 O5 C17 -139.1(4) 4_566 .
O12 K1 O5 C17 -84.1(4) . .
K2 K1 O5 C17 -127.3(4) . .
Fe1 K1 O5 C17 128.5(4) . .
O6 K1 O5 Fe1 -179.20(15) 4_556 .
O9 K1 O5 Fe1 -84.21(18) 3_656 .
O10 K1 O5 Fe1 15.1(4) . .
O8 K1 O5 Fe1 -4.38(14) . .
O3 K1 O5 Fe1 92.40(17) 4_566 .
O12 K1 O5 Fe1 147.4(2) . .
K2 K1 O5 Fe1 104.23(19) . .
O6 K1 O5 K2 76.57(16) 4_556 .
O9 K1 O5 K2 171.56(12) 3_656 .
O10 K1 O5 K2 -89.1(3) . .
O8 K1 O5 K2 -108.61(15) . .
O3 K1 O5 K2 -11.83(12) 4_566 .
O12 K1 O5 K2 43.2(2) . .
Fe1 K1 O5 K2 -104.23(19) . .
O2 Fe1 O7 N5 94.3(3) . .
O4 Fe1 O7 N5 -112.9(3) . .
O1 Fe1 O7 N5 164.0(4) . .
O5 Fe1 O7 N5 -45.2(4) . .
O8 Fe1 O7 N5 13.9(3) . .
K2 Fe1 O7 N5 54.5(6) . .
K1 Fe1 O7 N5 -5.8(4) . .
O2 Fe1 O8 C26 -135.6(4) . .
O4 Fe1 O8 C26 60.9(4) . .
O1 Fe1 O8 C26 -61.4(5) . .
O5 Fe1 O8 C26 135.4(4) . .
O7 Fe1 O8 C26 -11.9(4) . .
K2 Fe1 O8 C26 179.5(4) . .
K1 Fe1 O8 C26 140.4(4) . .
O2 Fe1 O8 K1 84.02(17) . .
O4 Fe1 O8 K1 -79.5(2) . .
O1 Fe1 O8 K1 158.24(19) . .
O5 Fe1 O8 K1 -5.02(16) . .
O7 Fe1 O8 K1 -152.36(18) . .
K2 Fe1 O8 K1 39.14(13) . .
O6 K1 O8 C26 -52(2) 4_556 .
O9 K1 O8 C26 -35.1(4) 3_656 .
O10 K1 O8 C26 55.9(4) . .
O5 K1 O8 C26 -134.0(4) . .
O3 K1 O8 C26 141.7(4) 4_566 .
O12 K1 O8 C26 -170.1(4) . .
K2 K1 O8 C26 -176.6(4) . .
Fe1 K1 O8 C26 -138.2(4) . .
O6 K1 O8 Fe1 86.6(19) 4_556 .
O9 K1 O8 Fe1 103.04(17) 3_656 .
O10 K1 O8 Fe1 -165.92(17) . .
O5 K1 O8 Fe1 4.18(13) . .
O3 K1 O8 Fe1 -80.13(16) 4_566 .
O12 K1 O8 Fe1 -31.9(3) . .
K2 K1 O8 Fe1 -38.37(13) . .
O13 K2 O12 K1 -155.1(6) 3_556 .
O1S K2 O12 K1 124.8(3) . .
O3 K2 O12 K1 -57.21(16) 4_566 .
O13A K2 O12 K1 131.6(9) 3_556 .
O5 K2 O12 K1 40.23(14) . .
O1S K2 O12 K1 -145.7(4) 3_556 .
O2 K2 O12 K1 1.9(4) . .
O4S K2 O12 K1 131.1(16) . .
O13A K2 O12 K1 -155.6(8) . .
O13 K2 O12 K1 139.6(6) . .
O9S K2 O12 K1 106.3(8) . .
O6 K1 O12 K2 176.4(3) 4_556 .
O9 K1 O12 K2 -124.91(18) 3_656 .
O10 K1 O12 K2 113.04(17) . .
O8 K1 O12 K2 -8.6(3) . .
O5 K1 O12 K2 -40.11(15) . .
O3 K1 O12 K2 56.06(16) 4_566 .
Fe1 K1 O12 K2 -24.6(2) . .
Fe1 O7 N5 C22 164.7(4) . .
Fe1 O7 N5 C26 -14.5(5) . .
C10 N1 C1 C2 -174.7(5) . .
C19 N1 C1 C2 -53.4(7) . .
C3 N2 C2 C1 -173.8(6) . .
N1 C1 C2 N2 -59.1(8) . .
K2 O3 C3 N2 63.0(10) 4_565 .
K1 O3 C3 N2 -76.0(6) 4_565 .
K2 O3 C3 C4 -116.2(7) 4_565 .
K1 O3 C3 C4 104.8(6) 4_565 .
C2 N2 C3 O3 -2.2(9) . .
C2 N2 C3 C4 177.1(5) . .
O3 C3 C4 C5 5.0(9) . .
N2 C3 C4 C5 -174.2(5) . .
O3 C3 C4 C9 -175.8(6) . .
N2 C3 C4 C9 5.0(8) . .
C9 C4 C5 C6 -0.4(9) . .
C3 C4 C5 C6 178.9(6) . .
C4 C5 C6 C7 1.4(10) . .
C5 C6 C7 C8 -0.8(10) . .
Fe1 O2 C8 C7 -170.1(5) . .
K2 O2 C8 C7 60.7(7) . .
Fe1 O2 C8 C9 9.2(6) . .
K2 O2 C8 C9 -120.0(5) . .
C6 C7 C8 O2 178.5(6) . .
C6 C7 C8 C9 -0.8(9) . .
Fe1 O1 C9 C4 167.3(5) . .
Fe1 O1 C9 C8 -12.3(6) . .
C5 C4 C9 O1 179.1(5) . .
C3 C4 C9 O1 -0.1(9) . .
C5 C4 C9 C8 -1.3(8) . .
C3 C4 C9 C8 179.5(5) . .
O2 C8 C9 O1 2.2(7) . .
C7 C8 C9 O1 -178.5(5) . .
O2 C8 C9 C4 -177.5(5) . .
C7 C8 C9 C4 1.8(9) . .
C1 N1 C10 C11 -60.3(7) . .
C19 N1 C10 C11 178.9(5) . .
C12 N3 C11 C10 -156.3(6) . .
N1 C10 C11 N3 -59.9(7) . .
K1 O6 C12 N3 35.7(15) 4 .
K1 O6 C12 C13 -143.9(9) 4 .
C11 N3 C12 O6 0.2(9) . .
C11 N3 C12 C13 179.8(5) . .
O6 C12 C13 C14 3.2(9) . .
N3 C12 C13 C14 -176.4(6) . .
O6 C12 C13 C18 -175.5(6) . .
N3 C12 C13 C18 4.9(9) . .
C18 C13 C14 C15 1.5(10) . .
C12 C13 C14 C15 -177.2(6) . .
C13 C14 C15 C16 0.3(11) . .
C14 C15 C16 C17 -0.4(11) . .
Fe1 O5 C17 C16 176.7(5) . .
K2 O5 C17 C16 -55.5(7) . .
K1 O5 C17 C16 51.1(7) . .
Fe1 O5 C17 C18 -3.3(6) . .
K2 O5 C17 C18 124.4(5) . .
K1 O5 C17 C18 -128.9(4) . .
C15 C16 C17 O5 178.6(6) . .
C15 C16 C17 C18 -1.4(10) . .
Fe1 O4 C18 C13 178.0(5) . .
Fe1 O4 C18 C17 -2.8(6) . .
C14 C13 C18 O4 175.8(6) . .
C12 C13 C18 O4 -5.5(9) . .
C14 C13 C18 C17 -3.3(9) . .
C12 C13 C18 C17 175.4(6) . .
O5 C17 C18 O4 4.1(8) . .
C16 C17 C18 O4 -175.9(5) . .
O5 C17 C18 C13 -176.7(5) . .
C16 C17 C18 C13 3.3(9) . .
C10 N1 C19 C20 -61.1(6) . .
C1 N1 C19 C20 177.5(5) . .
C21 N4 C20 C19 -168.3(5) . .
N1 C19 C20 N4 -59.9(7) . .
O7 N5 C22 C23 176.5(5) . .
C26 N5 C22 C23 -4.4(8) . .
O7 N5 C22 C21 -5.8(8) . .
C26 N5 C22 C21 173.3(5) . .
N5 C22 C23 C24 1.5(8) . .
C21 C22 C23 C24 -176.3(5) . .
C22 C23 C24 C25 1.5(9) . .
C23 C24 C25 C26 -1.7(9) . .
K1 O9 C21 N4 -79.8(8) 3_656 .
K1 O9 C21 C22 98.8(7) 3_656 .
C20 N4 C21 O9 1.6(8) . .
C20 N4 C21 C22 -177.0(5) . .
N5 C22 C21 O9 -178.7(5) . .
C23 C22 C21 O9 -1.0(8) . .
N5 C22 C21 N4 -0.1(8) . .
C23 C22 C21 N4 177.6(5) . .
O6 K1 O10 C28 -50.1(5) 4_556 .
O9 K1 O10 C28 -142.3(5) 3_656 .
O8 K1 O10 C28 134.2(5) . .
O5 K1 O10 C28 117.5(5) . .
O3 K1 O10 C28 39.7(5) 4_566 .
O12 K1 O10 C28 -4.0(5) . .
K2 K1 O10 C28 55.5(5) . .
Fe1 K1 O10 C28 125.9(4) . .
K1 O10 C28 N6 90.2(7) . .
O10 C28 N6 C29 -179.6(6) . .
O10 C28 N6 C27 -0.9(10) . .
Fe1 O8 C26 N5 8.2(6) . .
K1 O8 C26 N5 142.5(4) . .
Fe1 O8 C26 C25 -171.0(4) . .
K1 O8 C26 C25 -36.8(7) . .
O7 N5 C26 O8 4.0(6) . .
C22 N5 C26 O8 -175.2(5) . .
O7 N5 C26 C25 -176.6(4) . .
C22 N5 C26 C25 4.2(8) . .
C24 C25 C26 O8 178.3(5) . .
C24 C25 C26 N5 -1.0(8) . .
O13 K2 O1S O6S 140(3) 3_556 .
O3 K2 O1S O6S -96(3) 4_566 .
O13A K2 O1S O6S 98(3) 3_556 .
O5 K2 O1S O6S -9(3) . .
O1S K2 O1S O6S -172(3) 3_556 .
O2 K2 O1S O6S 48(3) . .
O12 K2 O1S O6S -93(3) . .
O4S K2 O1S O6S 92(3) . .
O13A K2 O1S O6S -144(3) . .
O13 K2 O1S O6S -109(3) . .
O9S K2 O1S O6S 56(3) . .
O13 K2 O1S O13A 41.8(15) 3_556 3_556
O3 K2 O1S O13A 165.2(14) 4_566 3_556
O5 K2 O1S O13A -107.2(15) . 3_556
O1S K2 O1S O13A 89.8(15) 3_556 3_556
O2 K2 O1S O13A -50.0(15) . 3_556
O12 K2 O1S O13A 169.1(15) . 3_556
O4S K2 O1S O13A -6(2) . 3_556
O13A K2 O1S O13A 117.8(14) . 3_556
O13 K2 O1S O13A 152.4(17) . 3_556
O9S K2 O1S O13A -42.1(15) . 3_556
O13 K2 O1S O9S 83.9(14) 3_556 .
O3 K2 O1S O9S -152.7(13) 4_566 .
O13A K2 O1S O9S 42.1(15) 3_556 .
O5 K2 O1S O9S -65.2(14) . .
O1S K2 O1S O9S 131.8(15) 3_556 .
O2 K2 O1S O9S -7.9(14) . .
O12 K2 O1S O9S -148.8(14) . .
O4S K2 O1S O9S 35.7(18) . .
O13A K2 O1S O9S 159.8(15) . .
O13 K2 O1S O9S -165.5(16) . .
O13 K2 O1S K2 -48.0(5) 3_556 3_556
O3 K2 O1S K2 75.5(8) 4_566 3_556
O13A K2 O1S K2 -89.8(15) 3_556 3_556
O5 K2 O1S K2 163.0(3) . 3_556
O1S K2 O1S K2 0.0 3_556 3_556
O2 K2 O1S K2 -139.7(3) . 3_556
O12 K2 O1S K2 79.4(3) . 3_556
O4S K2 O1S K2 -96.1(12) . 3_556
O13A K2 O1S K2 28.0(7) . 3_556
O13 K2 O1S K2 62.7(7) . 3_556
O9S K2 O1S K2 -131.8(15) . 3_556
O13 K2 O4S O13A -101(4) 3_556 3_556
O1S K2 O4S O13A 9(3) . 3_556
O3 K2 O4S O13A -163(2) 4_566 3_556
O5 K2 O4S O13A 88(3) . 3_556
O1S K2 O4S O13A -77(3) 3_556 3_556
O2 K2 O4S O13A 146(4) . 3_556
O12 K2 O4S O13A 1(4) . 3_556
O13A K2 O4S O13A -53(4) . 3_556
O13 K2 O4S O13A -5(3) . 3_556
O9S K2 O4S O13A 46(3) . 3_556
O13 K2 O4S O9S -147(3) 3_556 .
O1S K2 O4S O9S -36.7(18) . .
O3 K2 O4S O9S 151.5(16) 4_566 .
O13A K2 O4S O9S -46(3) 3_556 .
O5 K2 O4S O9S 43(2) . .
O1S K2 O4S O9S -123(2) 3_556 .
O2 K2 O4S O9S 100(2) . .
O12 K2 O4S O9S -45(3) . .
O13A K2 O4S O9S -99(2) . .
O13 K2 O4S O9S -51(2) . .
O13A O1S O6S O10S 24(5) 3_556 .
O9S O1S O6S O10S 1(3) . .
K2 O1S O6S O10S -63(5) . .
K2 O1S O6S O10S 128(3) 3_556 .
O13A O1S O6S O7S -137(4) 3_556 .
O9S O1S O6S O7S -161(5) . .
K2 O1S O6S O7S 136(3) . .
K2 O1S O6S O7S -34(5) 3_556 .
O13A O1S O6S O9S 24(2) 3_556 .
K2 O1S O6S O9S -64(3) . .
K2 O1S O6S O9S 127(2) 3_556 .
O1S O6S O7S O5S 172(4) . .
O10S O6S O7S O5S 5(2) . .
O9S O6S O7S O5S 35(7) . .
O1S O6S O7S O8S -18(6) . .
O10S O6S O7S O8S 176(3) . .
O9S O6S O7S O8S -155(6) . .
O10S O5S O7S O6S -5(2) . .
O10S O5S O7S O8S -170(5) . .
O10S O2S O9S O13A -102(8) . 3_556
O3S O2S O9S O13A 104(9) . 3_556
O3S O2S O9S O10S -154(6) . .
O10S O2S O9S O6S -3(2) . .
O3S O2S O9S O6S -157(5) . .
O10S O2S O9S O4S -152(3) . .
O3S O2S O9S O4S 54(7) . .
O10S O2S O9S O1S -5(4) . .
O3S O2S O9S O1S -159(3) . .
O10S O2S O9S K2 94(6) . .
O3S O2S O9S K2 -60(10) . .
O1S O6S O9S O2S -178(3) . .
O10S O6S O9S O2S 3(2) . .
O7S O6S O9S O2S -31(8) . .
O1S O6S O9S O13A -27(3) . 3_556
O10S O6S O9S O13A 153(3) . 3_556
O7S O6S O9S O13A 120(7) . 3_556
O1S O6S O9S O10S 179(3) . .
O7S O6S O9S O10S -34(7) . .
O1S O6S O9S O4S -35(4) . .
O10S O6S O9S O4S 145(4) . .
O7S O6S O9S O4S 112(8) . .
O10S O6S O9S O1S -179(3) . .
O7S O6S O9S O1S 147(8) . .
O1S O6S O9S K2 27.4(15) . .
O10S O6S O9S K2 -152(2) . .
O7S O6S O9S K2 174(7) . .
O13A O4S O9S O2S 145(5) 3_556 .
K2 O4S O9S O2S -155(4) . .
K2 O4S O9S O13A 59(3) . 3_556
O13A O4S O9S O10S 92(9) 3_556 .
K2 O4S O9S O10S 151(8) . .
O13A O4S O9S O6S 12(5) 3_556 .
K2 O4S O9S O6S 71(4) . .
O13A O4S O9S O1S -11(3) 3_556 .
K2 O4S O9S O1S 48.5(15) . .
O13A O4S O9S K2 -59(3) 3_556 .
O6S O1S O9S O2S 3(4) . .
O13A O1S O9S O2S -144(5) 3_556 .
K2 O1S O9S O2S 149(4) . .
K2 O1S O9S O2S -119(4) 3_556 .
O6S O1S O9S O13A 147(3) . 3_556
K2 O1S O9S O13A -67(2) . 3_556
K2 O1S O9S O13A 25(3) 3_556 3_556
O6S O1S O9S O10S 0(2) . .
O13A O1S O9S O10S -147(3) 3_556 .
K2 O1S O9S O10S 145.8(14) . .
K2 O1S O9S O10S -122.3(17) 3_556 .
O13A O1S O9S O6S -147(3) 3_556 .
K2 O1S O9S O6S 146.2(19) . .
K2 O1S O9S O6S -122(2) 3_556 .
O6S O1S O9S O4S 156(3) . .
O13A O1S O9S O4S 9(3) 3_556 .
K2 O1S O9S O4S -58(2) . .
K2 O1S O9S O4S 34(3) 3_556 .
O6S O1S O9S K2 -146.2(19) . .
O13A O1S O9S K2 67(2) 3_556 .
K2 O1S O9S K2 91.9(15) 3_556 .
O13 K2 O9S O2S 152(7) 3_556 .
O1S K2 O9S O2S -118(7) . .
O3 K2 O9S O2S 7(9) 4_566 .
O13A K2 O9S O2S 171(9) 3_556 .
O5 K2 O9S O2S -9(7) . .
O1S K2 O9S O2S -171(7) 3_556 .
O2 K2 O9S O2S 55(7) . .
O12 K2 O9S O2S -82(7) . .
O4S K2 O9S O2S 126(8) . .
O13A K2 O9S O2S -140(7) . .
O13 K2 O9S O2S -108(7) . .
O13 K2 O9S O13A -19(3) 3_556 3_556
O1S K2 O9S O13A 71(3) . 3_556
O3 K2 O9S O13A -164(2) 4_566 3_556
O5 K2 O9S O13A -180(3) . 3_556
O1S K2 O9S O13A 19(3) 3_556 3_556
O2 K2 O9S O13A -116(3) . 3_556
O12 K2 O9S O13A 108(3) . 3_556
O4S K2 O9S O13A -45(3) . 3_556
O13A K2 O9S O13A 50(3) . 3_556
O13 K2 O9S O13A 82(3) . 3_556
O13 K2 O9S O10S -139(3) 3_556 .
O1S K2 O9S O10S -48(2) . .
O3 K2 O9S O10S 76(4) 4_566 .
O13A K2 O9S O10S -120(4) 3_556 .
O5 K2 O9S O10S 60(3) . .
O1S K2 O9S O10S -101(3) 3_556 .
O2 K2 O9S O10S 124(3) . .
O12 K2 O9S O10S -12(3) . .
O4S K2 O9S O10S -165(4) . .
O13A K2 O9S O10S -70(3) . .
O13 K2 O9S O10S -38(3) . .
O13 K2 O9S O6S -112.0(18) 3_556 .
O1S K2 O9S O6S -21.6(13) . .
O3 K2 O9S O6S 103(3) 4_566 .
O13A K2 O9S O6S -93(3) 3_556 .
O5 K2 O9S O6S 87.0(18) . .
O1S K2 O9S O6S -74.5(19) 3_556 .
O2 K2 O9S O6S 150.9(18) . .
O12 K2 O9S O6S 15(2) . .
O4S K2 O9S O6S -138(3) . .
O13A K2 O9S O6S -43.5(19) . .
O13 K2 O9S O6S -11.4(17) . .
O13 K2 O9S O4S 26(2) 3_556 .
O1S K2 O9S O4S 116(3) . .
O3 K2 O9S O4S -119(3) 4_566 .
O13A K2 O9S O4S 45(3) 3_556 .
O5 K2 O9S O4S -135(2) . .
O1S K2 O9S O4S 63(2) 3_556 .
O2 K2 O9S O4S -71(2) . .
O12 K2 O9S O4S 152(2) . .
O13A K2 O9S O4S 94(3) . .
O13 K2 O9S O4S 127(2) . .
O13 K2 O9S O1S -90.4(13) 3_556 .
O3 K2 O9S O1S 125(2) 4_566 .
O13A K2 O9S O1S -71(3) 3_556 .
O5 K2 O9S O1S 108.6(13) . .
O1S K2 O9S O1S -52.8(15) 3_556 .
O2 K2 O9S O1S 172.5(13) . .
O12 K2 O9S O1S 36.2(15) . .
O4S K2 O9S O1S -116(3) . .
O13A K2 O9S O1S -21.8(16) . .
O13 K2 O9S O1S 10.3(11) . .
O9S O2S O10S O6S 4(4) . .
O3S O2S O10S O6S 170(2) . .
O9S O2S O10S O5S 164(4) . .
O3S O2S O10S O5S -30(5) . .
O3S O2S O10S O9S 166(4) . .
O1S O6S O10S O2S -4(5) . .
O7S O6S O10S O2S 162(3) . .
O9S O6S O10S O2S -3(3) . .
O1S O6S O10S O5S -172(3) . .
O7S O6S O10S O5S -6(3) . .
O9S O6S O10S O5S -172(2) . .
O1S O6S O10S O9S -1(4) . .
O7S O6S O10S O9S 165(3) . .
O7S O5S O10S O2S -156(4) . .
O7S O5S O10S O6S 5(2) . .
O7S O5S O10S O9S -34(11) . .
O13A O9S O10S O2S 138(6) 3_556 .
O6S O9S O10S O2S 176(3) . .
O4S O9S O10S O2S 72(8) . .
O1S O9S O10S O2S 177(3) . .
K2 O9S O10S O2S -145(4) . .
O2S O9S O10S O6S -176(3) . .
O13A O9S O10S O6S -38(5) 3_556 .
O4S O9S O10S O6S -105(9) . .
O1S O9S O10S O6S 0.4(19) . .
K2 O9S O10S O6S 39(3) . .
O2S O9S O10S O5S -135(11) . .
O13A O9S O10S O5S 3(14) 3_556 .
O6S O9S O10S O5S 41(10) . .
O4S O9S O10S O5S -63(16) . .
O1S O9S O10S O5S 42(11) . .
K2 O9S O10S O5S 80(11) . .
O13 K2 O13A O4S 148(5) 3_556 3_556
O1S K2 O13A O4S 65(4) . 3_556
O3 K2 O13A O4S -95(4) 4_566 3_556
O13A K2 O13A O4S 93(5) 3_556 3_556
O5 K2 O13A O4S -11(5) . 3_556
O1S K2 O13A O4S 168(5) 3_556 3_556
O2 K2 O13A O4S -154(4) . 3_556
O12 K2 O13A O4S -33(4) . 3_556
O4S K2 O13A O4S 111(4) . 3_556
O13 K2 O13A O4S 34(4) . 3_556
O9S K2 O13A O4S 77(5) . 3_556
O13 K2 O13A O9S -46(4) 3_556 3_556
O1S K2 O13A O9S -129(4) . 3_556
O3 K2 O13A O9S 71(4) 4_566 3_556
O13A K2 O13A O9S -101(4) 3_556 3_556
O5 K2 O13A O9S 155(3) . 3_556
O1S K2 O13A O9S -26(3) 3_556 3_556
O2 K2 O13A O9S 12(5) . 3_556
O12 K2 O13A O9S 133(4) . 3_556
O4S K2 O13A O9S -83(4) . 3_556
O13 K2 O13A O9S -160(4) . 3_556
O9S K2 O13A O9S -117(3) . 3_556
O13 K2 O13A O1S -20.1(12) 3_556 3_556
O1S K2 O13A O1S -102.8(12) . 3_556
O3 K2 O13A O1S 96.8(12) 4_566 3_556
O13A K2 O13A O1S -74.5(12) 3_556 3_556
O5 K2 O13A O1S -178.6(8) . 3_556
O2 K2 O13A O1S 38(3) . 3_556
O12 K2 O13A O1S 159.5(16) . 3_556
O4S K2 O13A O1S -57.1(17) . 3_556
O13 K2 O13A O1S -133.9(16) . 3_556
O9S K2 O13A O1S -91.3(14) . 3_556
O13 K2 O13A K2 54.3(8) 3_556 3_556
O1S K2 O13A K2 -28.4(6) . 3_556
O3 K2 O13A K2 171.2(8) 4_566 3_556
O13A K2 O13A K2 0.0 3_556 3_556
O5 K2 O13A K2 -104.1(8) . 3_556
O1S K2 O13A K2 74.5(12) 3_556 3_556
O2 K2 O13A K2 112.6(15) . 3_556
O12 K2 O13A K2 -126.0(11) . 3_556
O4S K2 O13A K2 17.4(13) . 3_556
O13 K2 O13A K2 -59.4(7) . 3_556
O9S K2 O13A K2 -16.8(11) . 3_556
O13 K2 O13 K2 0.0 3_556 3_556
O1S K2 O13 K2 -68.8(6) . 3_556
O3 K2 O13 K2 117.3(4) 4_566 3_556
O13A K2 O13 K2 -53.9(8) 3_556 3_556
O5 K2 O13 K2 -147.6(4) . 3_556
O1S K2 O13 K2 41.7(5) 3_556 3_556
O2 K2 O13 K2 -112.0(7) . 3_556
O12 K2 O13 K2 133.1(7) . 3_556
O4S K2 O13 K2 -51.9(10) . 3_556
O13A K2 O13 K2 63.2(9) . 3_556
O9S K2 O13 K2 -76.8(8) . 3_556
